data_7119192
loop_
_publ_author_name
'Nishimine, Takayuki'
'Taira, Hiromi'
'Mori, Satoru'
'Matsubara, Okiya'
'Tokunaga, Etsuko'
'Akiyama, Hidehiko'
'Soloshonok, Vadim A.'
'Shibata, Norio'

_publ_section_title
;
 Synthesis of chiral (tetrazolyl)methyl-containing acrylates via
 silicon-induced organocatalytic kinetic resolution of
 Morita-Baylis-Hillman fluorides.
;
_journal_issue 6
_journal_name_full 'Chemical communications (Cambridge, England)'
_journal_page_first 1128
_journal_page_last 1131
_journal_paper_doi 10.1039/c6cc08830a
_journal_volume 53
_journal_year 2017
_chemical_absolute_configuration ad
_chemical_formula_moiety 'C19 H17 Br N4 O2'
_chemical_formula_sum 'C19 H17 Br N4 O2'
_chemical_formula_weight 413.27
_space_group_IT_number 5
_symmetry_cell_setting monoclinic
_symmetry_Int_Tables_number 5
_symmetry_space_group_name_Hall 'C 2y'
_symmetry_space_group_name_H-M 'C 1 2 1'
_atom_sites_solution_hydrogens geom
_atom_sites_solution_primary direct
_atom_sites_solution_secondary difmap
_audit_update_record
;
2016-08-30 deposited with the CCDC.
2016-12-21 downloaded from the CCDC.
;
_cell_angle_alpha 90.0000
_cell_angle_beta 105.4218(12)
_cell_angle_gamma 90.0000
_cell_formula_units_Z 4
_cell_length_a 22.9684(11)
_cell_length_b 6.4549(3)
_cell_length_c 12.7545(6)
_cell_measurement_reflns_used 6781
_cell_measurement_temperature 173
_cell_measurement_theta_max 27.43
_cell_measurement_theta_min 3.29
_cell_volume 1822.88(15)
_computing_cell_refinement 'RAPID AUTO'
_computing_data_collection 'RAPID AUTO (Rigaku, ????)'
_computing_data_reduction 'RAPID AUTO'
_computing_molecular_graphics 'CrystalStructure 4.0'
_computing_publication_material 'CrystalStructure 4.0 (Rigaku, 2010)'
_computing_structure_refinement 'SHELXL97 (Sheldrick, 2008)'
_computing_structure_solution 'SHELXS97 (Sheldrick, 2008)'
_diffrn_ambient_temperature 173
_diffrn_detector_area_resol_mean 10.000
_diffrn_measured_fraction_theta_full 0.996
_diffrn_measured_fraction_theta_max 0.996
_diffrn_measurement_device_type 'Rigaku R-AXIS RAPID'
_diffrn_measurement_method \w
_diffrn_radiation_type 'Mo K\a'
_diffrn_radiation_wavelength 0.71075
_diffrn_reflns_av_R_equivalents 0.0334
_diffrn_reflns_limit_h_max 29
_diffrn_reflns_limit_h_min -29
_diffrn_reflns_limit_k_max 8
_diffrn_reflns_limit_k_min -8
_diffrn_reflns_limit_l_max 16
_diffrn_reflns_limit_l_min -16
_diffrn_reflns_number 9001
_diffrn_reflns_theta_full 27.44
_diffrn_reflns_theta_max 27.45
_diffrn_standards_number 0
_exptl_absorpt_coefficient_mu 2.283
_exptl_absorpt_correction_T_max 0.945
_exptl_absorpt_correction_T_min 0.601
_exptl_absorpt_correction_type multi-scan
_exptl_absorpt_process_details 'ABSCOR (Rigaku, 1995)'
_exptl_crystal_colour colorless
_exptl_crystal_density_diffrn 1.506
_exptl_crystal_density_method 'not measured'
_exptl_crystal_description platelet
_exptl_crystal_F_000 840.00
_exptl_crystal_size_max 0.300
_exptl_crystal_size_mid 0.100
_exptl_crystal_size_min 0.025
_refine_diff_density_max 0.430
_refine_diff_density_min -0.590
_refine_ls_abs_structure_details 'Flack, H. D. (1983), Acta Cryst. A39, 876-881.  1697 Friedel Pairs'
_refine_ls_abs_structure_Flack -0.008(12)
_refine_ls_extinction_method none
_refine_ls_goodness_of_fit_ref 1.090
_refine_ls_hydrogen_treatment constr
_refine_ls_number_parameters 236
_refine_ls_number_reflns 3971
_refine_ls_number_restraints 1
_refine_ls_R_factor_gt 0.0315
_refine_ls_shift/su_max 0.001
_refine_ls_structure_factor_coef Fsqd
_refine_ls_weighting_details 'w = 1/[\s^2^(Fo^2^)+(0.0272P)^2^+0.0000P] where P=(Fo^2^+2Fc^2^)/3'
_refine_ls_weighting_scheme calc
_refine_ls_wR_factor_ref 0.0813
_reflns_number_gt 2600
_reflns_number_total 3971
_reflns_threshold_expression F^2^>2.0\s(F^2^)
_cod_data_source_file c6cc08830a2.cif
_cod_data_source_block 20160706matsubara-1
_cod_depositor_comments 'Adding full bibliography for 7119192.cif.'
_cod_original_cell_volume 1822.88(14)
_cod_database_code 7119192

loop_
_symmetry_equiv_pos_site_id
_symmetry_equiv_pos_as_xyz
1 +X,+Y,+Z
2 -X,+Y,-Z
3 1/2+X,1/2+Y,+Z
4 1/2-X,1/2+Y,-Z

loop_
_atom_site_label
_atom_site_type_symbol
_atom_site_fract_x
_atom_site_fract_y
_atom_site_fract_z
_atom_site_U_iso_or_equiv
_atom_site_adp_type
_atom_site_occupancy
_atom_site_symmetry_multiplicity
_atom_site_calc_flag
_atom_site_refinement_flags
Br1 Br 0.61472(3) 0.88440(11) 0.55746(4) 0.0743(3) Uani 1.0 4 d .
O1 O 0.89095(15) 1.0106(5) -0.0188(3) 0.0483(9) Uani 1.0 4 d .
O2 O 0.94073(13) 0.8515(6) -0.1250(3) 0.0513(8) Uani 1.0 4 d .
N1 N 0.78556(14) 0.4099(5) 0.1286(3) 0.0355(8) Uani 1.0 4 d .
N2 N 0.77958(18) 0.2253(6) 0.1715(4) 0.0416(11) Uani 1.0 4 d .
N3 N 0.7508(2) 0.2584(6) 0.2465(4) 0.0437(11) Uani 1.0 4 d .
N4 N 0.76132(17) 0.5647(6) 0.1719(4) 0.0376(10) Uani 1.0 4 d .
C1 C 0.90373(18) 0.8549(8) -0.0607(3) 0.0352(10) Uani 1.0 4 d .
C2 C 0.8792(2) 0.6475(7) -0.0457(4) 0.0376(11) Uani 1.0 4 d .
C3 C 0.85100(18) 0.6303(7) 0.0487(4) 0.0350(10) Uani 1.0 4 d .
C4 C 0.8135(2) 0.4320(6) 0.0390(4) 0.0401(11) Uani 1.0 4 d .
C5 C 0.9626(3) 1.0484(8) -0.1516(5) 0.0526(14) Uani 1.0 4 d .
C6 C 0.8812(3) 0.4954(8) -0.1148(4) 0.0584(15) Uani 1.0 4 d .
C7 C 0.89882(18) 0.6467(6) 0.1567(4) 0.0336(10) Uani 1.0 4 d .
C8 C 0.8990(2) 0.8126(6) 0.2264(4) 0.0420(11) Uani 1.0 4 d .
C9 C 0.9447(2) 0.8288(8) 0.3229(4) 0.0523(14) Uani 1.0 4 d .
C10 C 0.9897(3) 0.6808(9) 0.3509(4) 0.0545(14) Uani 1.0 4 d .
C11 C 0.9892(3) 0.5127(10) 0.2830(4) 0.0552(14) Uani 1.0 4 d .
C12 C 0.9437(2) 0.4975(8) 0.1861(4) 0.0467(12) Uani 1.0 4 d .
C13 C 0.7408(2) 0.4662(7) 0.2458(4) 0.0361(12) Uani 1.0 4 d .
C14 C 0.71076(19) 0.5674(7) 0.3198(4) 0.0387(11) Uani 1.0 4 d .
C15 C 0.7218(3) 0.7746(7) 0.3488(4) 0.0449(12) Uani 1.0 4 d .
C16 C 0.6941(3) 0.8673(10) 0.4205(4) 0.0550(12) Uani 1.0 4 d .
C17 C 0.6552(3) 0.7532(9) 0.4634(4) 0.0532(14) Uani 1.0 4 d .
C18 C 0.6429(3) 0.5487(9) 0.4364(4) 0.0562(14) Uani 1.0 4 d .
C19 C 0.6710(3) 0.4554(7) 0.3647(4) 0.0487(13) Uani 1.0 4 d .
H3 H 0.8228 0.7502 0.0439 0.0420 Uiso 1.0 4 calc R
H4A H 0.7816 0.4336 -0.0307 0.0481 Uiso 1.0 4 calc R
H4B H 0.8399 0.3109 0.0382 0.0481 Uiso 1.0 4 calc R
H5A H 0.9893 1.0266 -0.1991 0.0631 Uiso 1.0 4 calc R
H5B H 0.9283 1.1350 -0.1891 0.0631 Uiso 1.0 4 calc R
H5C H 0.9850 1.1177 -0.0847 0.0631 Uiso 1.0 4 calc R
H6A H 0.8983 0.5194 -0.1739 0.0701 Uiso 1.0 4 calc R
H6B H 0.8656 0.3627 -0.1052 0.0701 Uiso 1.0 4 calc R
H8 H 0.8680 0.9144 0.2083 0.0504 Uiso 1.0 4 calc R
H9 H 0.9450 0.9430 0.3701 0.0627 Uiso 1.0 4 calc R
H10 H 1.0209 0.6944 0.4164 0.0654 Uiso 1.0 4 calc R
H11 H 1.0195 0.4090 0.3024 0.0663 Uiso 1.0 4 calc R
H12 H 0.9433 0.3828 0.1393 0.0560 Uiso 1.0 4 calc R
H15 H 0.7486 0.8528 0.3190 0.0538 Uiso 1.0 4 calc R
H16 H 0.7018 1.0086 0.4401 0.0660 Uiso 1.0 4 calc R
H18 H 0.6157 0.4726 0.4661 0.0675 Uiso 1.0 4 calc R
H19 H 0.6632 0.3137 0.3459 0.0584 Uiso 1.0 4 calc R

loop_
_atom_site_aniso_label
_atom_site_aniso_U_11
_atom_site_aniso_U_22
_atom_site_aniso_U_33
_atom_site_aniso_U_12
_atom_site_aniso_U_13
_atom_site_aniso_U_23
Br1 0.0662(4) 0.1035(5) 0.0511(3) 0.0340(4) 0.0117(3) -0.0089(4)
O1 0.059(3) 0.041(2) 0.053(3) 0.0008(16) 0.0291(18) 0.0007(16)
O2 0.059(2) 0.049(2) 0.0574(19) 0.0056(19) 0.0348(17) 0.0051(19)
N1 0.0336(18) 0.030(2) 0.0422(19) -0.0062(18) 0.0092(15) 0.0027(18)
N2 0.046(3) 0.031(3) 0.049(3) -0.0028(17) 0.014(3) 0.0019(18)
N3 0.049(3) 0.034(3) 0.050(3) -0.0060(18) 0.017(3) 0.0037(18)
N4 0.038(3) 0.034(2) 0.041(3) 0.0006(17) 0.012(2) 0.0016(18)
C1 0.034(3) 0.039(3) 0.033(3) 0.008(3) 0.0104(19) 0.004(3)
C2 0.040(3) 0.041(3) 0.031(3) 0.010(2) 0.008(2) 0.004(2)
C3 0.035(3) 0.033(3) 0.038(3) 0.002(2) 0.011(2) 0.0015(19)
C4 0.041(3) 0.042(3) 0.038(3) -0.002(2) 0.0118(19) -0.0010(19)
C5 0.053(4) 0.058(4) 0.056(4) -0.006(3) 0.031(3) 0.008(3)
C6 0.086(5) 0.048(3) 0.050(3) 0.009(3) 0.035(3) 0.007(3)
C7 0.030(3) 0.039(3) 0.036(3) 0.0017(19) 0.0159(19) 0.002(2)
C8 0.043(3) 0.047(3) 0.039(3) -0.002(2) 0.016(2) 0.0008(19)
C9 0.056(3) 0.065(4) 0.041(3) -0.017(3) 0.021(3) -0.010(3)
C10 0.040(3) 0.089(4) 0.034(3) -0.005(3) 0.009(3) 0.005(3)
C11 0.040(3) 0.088(4) 0.039(3) 0.013(3) 0.012(3) 0.014(3)
C12 0.047(3) 0.054(3) 0.041(3) 0.012(3) 0.013(3) 0.004(3)
C13 0.029(3) 0.037(3) 0.039(3) -0.0039(18) 0.004(3) 0.003(2)
C14 0.036(3) 0.037(3) 0.038(3) 0.002(2) 0.001(2) 0.007(2)
C15 0.055(3) 0.035(3) 0.044(3) -0.004(3) 0.013(3) 0.000(2)
C16 0.072(4) 0.044(3) 0.045(3) 0.006(3) 0.009(3) 0.000(3)
C17 0.051(4) 0.064(4) 0.040(3) 0.014(3) 0.004(3) 0.001(3)
C18 0.046(3) 0.074(4) 0.052(4) -0.001(3) 0.019(3) 0.006(3)
C19 0.054(4) 0.041(3) 0.055(3) -0.008(3) 0.022(3) 0.004(3)

loop_
_atom_type_symbol
_atom_type_description
_atom_type_scat_dispersion_real
_atom_type_scat_dispersion_imag
_atom_type_scat_source
C C 0.0033 0.0016
;
International Tables for Crystallography
(1992, Vol. C, Tables 4.2.6.8 and 6.1.1.4)
;
H H 0.0000 0.0000
;
International Tables for Crystallography
(1992, Vol. C, Table 6.1.1.4)
;
Br Br -0.2901 2.4595
;
International Tables for Crystallography
(1992, Vol. C, Tables 4.2.6.8 and 6.1.1.4)
;
N N 0.0061 0.0033
;
International Tables for Crystallography
(1992, Vol. C, Tables 4.2.6.8 and 6.1.1.4)
;
O O 0.0106 0.0060
;
International Tables for Crystallography
(1992, Vol. C, Tables 4.2.6.8 and 6.1.1.4)
;

loop_
_geom_angle_atom_site_label_1
_geom_angle_atom_site_label_2
_geom_angle_atom_site_label_3
_geom_angle
_geom_angle_publ_flag
C1 O2 C5 116.8(4) yes
N2 N1 N4 113.6(4) yes
N2 N1 C4 121.6(4) yes
N4 N1 C4 124.8(4) yes
N1 N2 N3 106.2(4) yes
N2 N3 C13 105.8(5) yes
N1 N4 C13 101.7(4) yes
O1 C1 O2 123.8(5) yes
O1 C1 C2 123.2(5) yes
O2 C1 C2 113.0(5) yes
C1 C2 C3 115.2(4) yes
C1 C2 C6 120.0(5) yes
C3 C2 C6 124.8(5) yes
C2 C3 C4 110.3(4) yes
C2 C3 C7 110.9(4) yes
C4 C3 C7 112.8(4) yes
N1 C4 C3 112.0(4) yes
C3 C7 C8 120.8(4) yes
C3 C7 C12 120.1(4) yes
C8 C7 C12 119.1(4) yes
C7 C8 C9 119.7(4) yes
C8 C9 C10 120.8(5) yes
C9 C10 C11 119.9(5) yes
C10 C11 C12 119.2(5) yes
C7 C12 C11 121.3(5) yes
N3 C13 N4 112.7(5) yes
N3 C13 C14 123.0(5) yes
N4 C13 C14 124.3(4) yes
C13 C14 C15 121.1(5) yes
C13 C14 C19 120.2(4) yes
C15 C14 C19 118.7(5) yes
C14 C15 C16 120.6(5) yes
C15 C16 C17 119.5(6) yes
Br1 C17 C16 119.3(4) yes
Br1 C17 C18 118.9(5) yes
C16 C17 C18 121.7(6) yes
C17 C18 C19 118.7(6) yes
C14 C19 C18 120.8(5) yes
C2 C3 H3 107.555 no
C4 C3 H3 107.545 no
C7 C3 H3 107.551 no
N1 C4 H4A 109.219 no
N1 C4 H4B 109.211 no
C3 C4 H4A 109.223 no
C3 C4 H4B 109.221 no
H4A C4 H4B 107.914 no
O2 C5 H5A 109.477 no
O2 C5 H5B 109.470 no
O2 C5 H5C 109.470 no
H5A C5 H5B 109.472 no
H5A C5 H5C 109.471 no
H5B C5 H5C 109.468 no
C2 C6 H6A 119.999 no
C2 C6 H6B 120.003 no
H6A C6 H6B 119.998 no
C7 C8 H8 120.136 no
C9 C8 H8 120.139 no
C8 C9 H9 119.606 no
C10 C9 H9 119.610 no
C9 C10 H10 120.049 no
C11 C10 H10 120.064 no
C10 C11 H11 120.385 no
C12 C11 H11 120.387 no
C7 C12 H12 119.355 no
C11 C12 H12 119.374 no
C14 C15 H15 119.710 no
C16 C15 H15 119.707 no
C15 C16 H16 120.261 no
C17 C16 H16 120.271 no
C17 C18 H18 120.641 no
C19 C18 H18 120.643 no
C14 C19 H19 119.575 no
C18 C19 H19 119.585 no

loop_
_geom_bond_atom_site_label_1
_geom_bond_atom_site_label_2
_geom_bond_distance
_geom_bond_publ_flag
Br1 C17 1.902(6) yes
O1 C1 1.210(6) yes
O2 C1 1.329(6) yes
O2 C5 1.440(7) yes
N1 N2 1.333(5) yes
N1 N4 1.333(6) yes
N1 C4 1.459(7) yes
N2 N3 1.317(8) yes
N3 C13 1.361(6) yes
N4 C13 1.324(7) yes
C1 C2 1.484(7) yes
C2 C3 1.516(7) yes
C2 C6 1.328(7) yes
C3 C4 1.529(6) yes
C3 C7 1.520(6) yes
C7 C8 1.391(6) yes
C7 C12 1.387(6) yes
C8 C9 1.393(6) yes
C9 C10 1.383(7) yes
C10 C11 1.386(8) yes
C11 C12 1.394(6) yes
C13 C14 1.463(8) yes
C14 C15 1.393(6) yes
C14 C19 1.401(8) yes
C15 C16 1.381(8) yes
C16 C17 1.378(8) yes
C17 C18 1.375(8) yes
C18 C19 1.388(8) yes
C3 H3 1.000 no
C4 H4A 0.990 no
C4 H4B 0.990 no
C5 H5A 0.980 no
C5 H5B 0.980 no
C5 H5C 0.980 no
C6 H6A 0.950 no
C6 H6B 0.950 no
C8 H8 0.950 no
C9 H9 0.950 no
C10 H10 0.950 no
C11 H11 0.950 no
C12 H12 0.950 no
C15 H15 0.950 no
C16 H16 0.950 no
C18 H18 0.950 no
C19 H19 0.950 no

loop_
_geom_contact_atom_site_label_1
_geom_contact_atom_site_label_2
_geom_contact_distance
_geom_contact_publ_flag
_geom_contact_site_symmetry_2
O1 C3 2.833(6) no .
O1 C5 2.668(8) no .
O1 C6 3.530(6) no .
O1 C7 3.216(6) no .
O1 C8 3.338(6) no .
O2 C6 2.695(6) no .
N1 C7 2.956(6) no .
N1 C12 3.554(6) no .
N1 C14 3.488(7) no .
N2 C14 3.542(7) no .
N3 C4 3.516(7) no .
N3 C19 2.953(8) no .
N4 C3 2.935(7) no .
N4 C7 3.258(6) no .
N4 C8 3.446(6) no .
N4 C15 2.974(7) no .
C1 C7 3.110(6) no .
C2 C8 3.543(7) no .
C2 C12 3.089(6) no .
C4 C6 2.838(8) no .
C4 C12 3.106(6) no .
C4 C13 3.485(8) no .
C6 C7 3.517(7) no .
C7 C10 2.791(6) no .
C8 C11 2.787(7) no .
C9 C12 2.756(7) no .
C14 C17 2.767(8) no .
C15 C18 2.781(8) no .
C16 C19 2.767(8) no .
Br1 N3 3.513(4) no 4_656
Br1 C10 3.504(6) no 4_656
O1 N4 3.540(5) no 4_655
O1 C4 3.435(6) no 1_565
O1 C5 3.494(6) no 2_755
O1 C6 3.346(6) no 1_565
O2 C19 3.494(5) no 4_655
N2 C3 3.574(6) no 4_645
N2 C4 3.509(6) no 4_645
N3 Br1 3.513(4) no 4_646
N3 C2 3.454(6) no 4_645
N3 C6 3.492(7) no 4_645
N3 C15 3.516(7) no 1_545
N4 O1 3.540(5) no 4_645
C1 C13 3.598(6) no 4_655
C2 N3 3.454(6) no 4_655
C3 N2 3.574(6) no 4_655
C4 O1 3.435(6) no 1_545
C4 N2 3.509(6) no 4_655
C5 O1 3.494(6) no 2_755
C5 C6 3.536(8) no 1_565
C5 C19 3.568(7) no 4_655
C6 O1 3.346(6) no 1_545
C6 N3 3.492(7) no 4_655
C6 C5 3.536(8) no 1_545
C6 C15 3.575(7) no 4_645
C10 Br1 3.504(6) no 4_646
C13 C1 3.598(6) no 4_645
C15 N3 3.516(7) no 1_565
C15 C6 3.575(7) no 4_655
C16 C19 3.593(6) no 4_656
C19 O2 3.494(5) no 4_645
C19 C5 3.568(7) no 4_645
C19 C16 3.593(6) no 4_646
Br1 H16 2.9119 no .
Br1 H18 2.9044 no .
O1 H3 2.5651 no .
O1 H5B 2.6631 no .
O1 H5C 2.6115 no .
O1 H8 3.1405 no .
O2 H6A 2.3683 no .
N1 H3 2.6863 no .
N1 H12 3.5941 no .
N2 H4A 2.9191 no .
N2 H4B 2.5231 no .
N3 H19 2.6731 no .
N4 H3 2.7056 no .
N4 H4A 2.8721 no .
N4 H4B 3.2380 no .
N4 H8 3.2731 no .
N4 H15 2.7128 no .
C1 H3 2.6473 no .
C1 H5A 3.1703 no .
C1 H5B 2.6004 no .
C1 H5C 2.6004 no .
C1 H6A 2.5872 no .
C1 H6B 3.3050 no .
C2 H4A 2.6825 no .
C2 H4B 2.6826 no .
C2 H12 2.9678 no .
C3 H6A 3.3750 no .
C3 H6B 2.7017 no .
C3 H8 2.6900 no .
C3 H12 2.6614 no .
C4 H6B 2.4860 no .
C4 H12 2.9319 no .
C6 H3 3.1695 no .
C6 H4A 2.8015 no .
C6 H4B 2.6672 no .
C6 H12 3.2575 no .
C7 H4A 3.3802 no .
C7 H4B 2.7800 no .
C7 H9 3.2635 no .
C7 H11 3.2790 no .
C8 H3 2.5452 no .
C8 H10 3.2698 no .
C8 H12 3.2512 no .
C9 H11 3.2568 no .
C10 H8 3.2689 no .
C10 H12 3.2536 no .
C11 H9 3.2525 no .
C12 H3 3.3131 no .
C12 H4B 2.8810 no .
C12 H8 3.2553 no .
C12 H10 3.2590 no .
C13 H15 2.6539 no .
C13 H19 2.6431 no .
C14 H16 3.2671 no .
C14 H18 3.2857 no .
C15 H19 3.2612 no .
C16 H18 3.2611 no .
C17 H15 3.2402 no .
C17 H19 3.2357 no .
C18 H16 3.2583 no .
C19 H15 3.2632 no .
H3 H4A 2.3439 no .
H3 H4B 2.8658 no .
H3 H6B 3.4394 no .
H3 H8 2.3329 no .
H4A H6B 2.4089 no .
H4B H6A 3.5857 no .
H4B H6B 2.0924 no .
H4B H12 2.4278 no .
H6B H12 3.1581 no .
H8 H9 2.3395 no .
H8 H15 3.4266 no .
H9 H10 2.3283 no .
H10 H11 2.3425 no .
H11 H12 2.3407 no .
H15 H16 2.3305 no .
H18 H19 2.3418 no .
Br1 H9 3.3950 no 4_646
Br1 H10 3.1334 no 3_455
Br1 H11 3.4074 no 3_455
O1 H4B 2.4725 no 1_565
O1 H5A 3.3519 no 2_755
O1 H5C 2.8869 no 2_755
O1 H6B 2.5255 no 1_565
O1 H12 3.1613 no 1_565
O2 H5C 3.2536 no 2_755
O2 H19 3.1810 no 4_655
N1 H3 3.0308 no 4_645
N1 H4A 3.5168 no 4_645
N2 H3 3.1088 no 4_645
N2 H4A 2.7212 no 4_645
N2 H8 2.8055 no 1_545
N2 H15 3.2474 no 1_545
N3 H4A 3.3819 no 4_645
N3 H15 2.7814 no 1_545
N3 H16 3.3823 no 1_545
N4 H3 3.5498 no 4_645
N4 H4A 2.9909 no 4_655
N4 H4B 3.4346 no 4_655
N4 H6B 3.4054 no 4_655
C1 H5C 3.2129 no 2_755
C1 H6B 3.4013 no 1_565
C1 H19 3.5631 no 4_655
C3 H4A 3.5771 no 4_655
C4 H3 3.2468 no 4_645
C5 H5C 2.9665 no 2_755
C5 H6A 3.3584 no 1_565
C5 H6B 3.1830 no 1_565
C5 H11 3.1149 no 2_765
C5 H12 3.0287 no 2_765
C6 H5B 2.8328 no 1_545
C6 H5C 3.3598 no 1_545
C6 H15 3.5201 no 4_645
C6 H19 3.5144 no 4_655
C7 H5A 3.4890 no 2_755
C8 H5A 3.0157 no 2_755
C9 H5A 2.7744 no 2_755
C9 H10 3.3217 no 2_756
C9 H18 3.4651 no 4_656
C10 H5A 3.0754 no 2_755
C10 H10 3.0438 no 2_756
C10 H18 3.4371 no 3_555
C11 H5A 3.3935 no 2_745
C11 H5A 3.5606 no 2_755
C11 H5B 3.4895 no 2_745
C11 H6A 3.2448 no 2_755
C12 H5A 3.3918 no 2_745
C12 H5C 3.3904 no 2_745
C14 H5B 3.2157 no 4_645
C14 H6B 3.4124 no 4_655
C14 H16 3.2060 no 4_646
C15 H6A 3.4374 no 4_655
C15 H6B 3.2690 no 4_655
C15 H16 3.2799 no 4_646
C16 H6A 3.4378 no 4_655
C16 H16 3.4599 no 4_646
C16 H19 3.0585 no 1_565
C17 H5B 3.5961 no 4_645
C17 H11 3.3973 no 3_455
C17 H16 3.5546 no 4_646
C18 H5B 3.1918 no 4_645
C18 H10 3.5722 no 3_445
C18 H16 3.5041 no 4_646
C19 H5B 2.9745 no 4_645
C19 H16 3.0626 no 1_545
C19 H16 3.3132 no 4_646
H3 N1 3.0308 no 4_655
H3 N2 3.1088 no 4_655
H3 N4 3.5498 no 4_655
H3 C4 3.2468 no 4_655
H3 H4A 2.6405 no 4_655
H4A N1 3.5168 no 4_655
H4A N2 2.7212 no 4_655
H4A N3 3.3819 no 4_655
H4A N4 2.9909 no 4_645
H4A C3 3.5771 no 4_645
H4A H3 2.6405 no 4_645
H4A H8 3.5815 no 4_645
H4A H15 3.5951 no 4_645
H4B O1 2.4725 no 1_545
H4B N4 3.4346 no 4_645
H4B H8 3.3066 no 1_545
H5A O1 3.3519 no 2_755
H5A C7 3.4890 no 2_755
H5A C8 3.0157 no 2_755
H5A C9 2.7744 no 2_755
H5A C10 3.0754 no 2_755
H5A C11 3.5606 no 2_755
H5A C11 3.3935 no 2_765
H5A C12 3.3918 no 2_765
H5A H5C 3.5578 no 2_755
H5A H8 3.3890 no 2_755
H5A H9 3.0134 no 2_755
H5A H10 3.4630 no 2_755
H5A H11 2.7792 no 2_765
H5A H12 2.7633 no 2_765
H5B C6 2.8328 no 1_565
H5B C11 3.4895 no 2_765
H5B C14 3.2157 no 4_655
H5B C17 3.5961 no 4_655
H5B C18 3.1918 no 4_655
H5B C19 2.9745 no 4_655
H5B H5C 3.5314 no 2_755
H5B H6A 2.5964 no 1_565
H5B H6B 2.4904 no 1_565
H5B H11 2.7515 no 2_765
H5B H12 3.2647 no 2_765
H5B H18 3.5643 no 4_655
H5B H19 3.2374 no 4_655
H5C O1 2.8869 no 2_755
H5C O2 3.2536 no 2_755
H5C C1 3.2129 no 2_755
H5C C5 2.9665 no 2_755
H5C C6 3.3598 no 1_565
H5C C12 3.3904 no 2_765
H5C H5A 3.5578 no 2_755
H5C H5B 3.5314 no 2_755
H5C H5C 2.0852 no 2_755
H5C H6A 3.2830 no 1_565
H5C H6B 3.1172 no 1_565
H5C H11 3.3315 no 2_765
H5C H12 2.5944 no 2_765
H6A C5 3.3584 no 1_545
H6A C11 3.2448 no 2_755
H6A C15 3.4374 no 4_645
H6A C16 3.4378 no 4_645
H6A H5B 2.5964 no 1_545
H6A H5C 3.2830 no 1_545
H6A H11 2.8984 no 2_755
H6A H15 3.5565 no 4_645
H6A H16 3.5605 no 4_645
H6A H19 2.9618 no 4_655
H6B O1 2.5255 no 1_545
H6B N4 3.4054 no 4_645
H6B C1 3.4013 no 1_545
H6B C5 3.1830 no 1_545
H6B C14 3.4124 no 4_645
H6B C15 3.2690 no 4_645
H6B H5B 2.4904 no 1_545
H6B H5C 3.1172 no 1_545
H6B H15 3.2420 no 4_645
H8 N2 2.8055 no 1_565
H8 H4A 3.5815 no 4_655
H8 H4B 3.3066 no 1_565
H8 H5A 3.3890 no 2_755
H9 Br1 3.3950 no 4_656
H9 H5A 3.0134 no 2_755
H9 H9 3.5946 no 2_756
H9 H10 3.0772 no 2_756
H9 H18 2.8083 no 4_656
H10 Br1 3.1334 no 3_545
H10 C9 3.3217 no 2_756
H10 C10 3.0438 no 2_756
H10 C18 3.5722 no 3_555
H10 H5A 3.4630 no 2_755
H10 H9 3.0772 no 2_756
H10 H10 2.5613 no 2_756
H10 H18 2.7616 no 3_555
H11 Br1 3.4074 no 3_545
H11 C5 3.1149 no 2_745
H11 C17 3.3973 no 3_545
H11 H5A 2.7792 no 2_745
H11 H5B 2.7515 no 2_745
H11 H5C 3.3315 no 2_745
H11 H6A 2.8984 no 2_755
H12 O1 3.1613 no 1_545
H12 C5 3.0287 no 2_745
H12 H5A 2.7633 no 2_745
H12 H5B 3.2647 no 2_745
H12 H5C 2.5944 no 2_745
H15 N2 3.2474 no 1_565
H15 N3 2.7814 no 1_565
H15 C6 3.5201 no 4_655
H15 H4A 3.5951 no 4_655
H15 H6A 3.5565 no 4_655
H15 H6B 3.2420 no 4_655
H16 N3 3.3823 no 1_565
H16 C14 3.2060 no 4_656
H16 C15 3.2799 no 4_656
H16 C16 3.4599 no 4_656
H16 C17 3.5546 no 4_656
H16 C18 3.5041 no 4_656
H16 C19 3.0626 no 1_565
H16 C19 3.3132 no 4_656
H16 H6A 3.5605 no 4_655
H16 H19 2.3545 no 1_565
H18 C9 3.4651 no 4_646
H18 C10 3.4371 no 3_445
H18 H5B 3.5643 no 4_645
H18 H9 2.8083 no 4_646
H18 H10 2.7616 no 3_445
H19 O2 3.1810 no 4_645
H19 C1 3.5631 no 4_645
H19 C6 3.5144 no 4_645
H19 C16 3.0585 no 1_545
H19 H5B 3.2374 no 4_645
H19 H6A 2.9618 no 4_645
H19 H16 2.3545 no 1_545

loop_
_geom_torsion_atom_site_label_1
_geom_torsion_atom_site_label_2
_geom_torsion_atom_site_label_3
_geom_torsion_atom_site_label_4
_geom_torsion
_geom_torsion_publ_flag
C5 O2 C1 O1 -4.9(5) no
C5 O2 C1 C2 174.9(3) no
N2 N1 N4 C13 1.1(4) no
N4 N1 N2 N3 -0.5(4) no
N2 N1 C4 C3 -143.7(3) no
C4 N1 N2 N3 -177.6(3) no
N4 N1 C4 C3 39.6(5) no
C4 N1 N4 C13 178.0(3) no
N1 N2 N3 C13 -0.3(4) no
N2 N3 C13 N4 1.0(5) no
N2 N3 C13 C14 -178.7(4) no
N1 N4 C13 N3 -1.3(5) no
N1 N4 C13 C14 178.4(4) no
O1 C1 C2 C3 -16.1(6) no
O1 C1 C2 C6 161.7(4) no
O2 C1 C2 C3 164.2(3) no
O2 C1 C2 C6 -18.0(5) no
C1 C2 C3 C4 165.5(3) no
C1 C2 C3 C7 -68.9(5) no
C6 C2 C3 C4 -12.2(6) no
C6 C2 C3 C7 113.5(5) no
C2 C3 C4 N1 -180.0(3) no
C2 C3 C7 C8 115.1(5) no
C2 C3 C7 C12 -63.8(5) no
C4 C3 C7 C8 -120.7(4) no
C4 C3 C7 C12 60.5(6) no
C7 C3 C4 N1 55.4(5) no
C3 C7 C8 C9 -177.3(4) no
C3 C7 C12 C11 177.8(4) no
C8 C7 C12 C11 -1.0(7) no
C12 C7 C8 C9 1.5(7) no
C7 C8 C9 C10 -0.6(8) no
C8 C9 C10 C11 -0.8(8) no
C9 C10 C11 C12 1.3(9) no
C10 C11 C12 C7 -0.4(8) no
N3 C13 C14 C15 153.9(4) no
N3 C13 C14 C19 -24.8(6) no
N4 C13 C14 C15 -25.7(6) no
N4 C13 C14 C19 155.5(4) no
C13 C14 C15 C16 -178.7(4) no
C13 C14 C19 C18 179.0(4) no
C15 C14 C19 C18 0.3(6) no
C19 C14 C15 C16 0.1(6) no
C14 C15 C16 C17 -0.1(6) no
C15 C16 C17 Br1 -177.5(4) no
C15 C16 C17 C18 -0.3(7) no
Br1 C17 C18 C19 177.8(3) no
C16 C17 C18 C19 0.6(7) no
C17 C18 C19 C14 -0.6(7) no
